data_4127900
loop_
_publ_author_name
'Isley, Nicholas A.'
'Endo, Yusuke'
'Wu, Zhi-Chen'
'Covington, Brett C.'
'Bushin, Leah B.'
'Seyedsayamdost, Mohammad R.'
'Boger, Dale L.'

_publ_section_title
;
 Total Synthesis and Stereochemical Assignment of Streptide.
;
_journal_issue 43
_journal_name_full 'Journal of the American Chemical Society'
_journal_page_first 17361
_journal_page_last 17369
_journal_paper_doi 10.1021/jacs.9b09067
_journal_volume 141
_journal_year 2019
_chemical_absolute_configuration ad
_chemical_formula_moiety 'C38 H34 Br N5 O6 S'
_chemical_formula_sum 'C38 H34 Br N5 O6 S'
_chemical_formula_weight 768.67
_space_group_crystal_system monoclinic
_space_group_IT_number 4
_space_group_name_Hall 'P 2yb'
_space_group_name_H-M_alt 'P 1 21 1'
_symmetry_space_group_name_Hall 'P 2yb'
_symmetry_space_group_name_H-M 'P 1 21 1'
_atom_sites_solution_hydrogens mixed
_audit_creation_date 2018-09-06
_audit_creation_method
;
Olex2 1.2-beta
(compiled 2018.05.29 svn.r3508 for OlexSys, GUI svn.r5506)
;
_cell_angle_alpha 90
_cell_angle_beta 100.535(2)
_cell_angle_gamma 90
_cell_formula_units_Z 2
_cell_length_a 14.5382(5)
_cell_length_b 8.2269(2)
_cell_length_c 14.7591(4)
_cell_measurement_reflns_used 9465
_cell_measurement_temperature 100(2)
_cell_measurement_theta_max 70.82
_cell_measurement_theta_min 3.05
_cell_volume 1735.50(9)
_computing_cell_refinement 'SAINT V8.38A (?, 2016)'
_computing_data_reduction 'SAINT V8.38A (?, 2016)'
_computing_molecular_graphics 'Olex2 (Dolomanov et al., 2009)'
_computing_publication_material 'Olex2 (Dolomanov et al., 2009)'
_computing_structure_refinement 'ShelXL (Sheldrick, 2015)'
_computing_structure_solution 'SHELXT 2014/5 (Sheldrick, 2014)'
_diffrn_ambient_temperature 100.0
_diffrn_detector 'Bruker APEX2 area detector'
_diffrn_detector_area_resol_mean 7.9
_diffrn_detector_type 'CCD area detector'
_diffrn_measured_fraction_theta_full 1.000
_diffrn_measured_fraction_theta_max 1.000
_diffrn_measurement_device 'three-circle diffractometer'
_diffrn_measurement_device_type 'Bruker SMART APEX2 area detector'
_diffrn_measurement_method '\w and \f scans'
_diffrn_radiation_monochromator 'mirror optics'
_diffrn_radiation_probe x-ray
_diffrn_radiation_type CuK\a
_diffrn_radiation_wavelength 1.54178
_diffrn_reflns_av_R_equivalents 0.0430
_diffrn_reflns_av_unetI/netI 0.0340
_diffrn_reflns_Laue_measured_fraction_full 1.000
_diffrn_reflns_Laue_measured_fraction_max 1.000
_diffrn_reflns_limit_h_max 17
_diffrn_reflns_limit_h_min -17
_diffrn_reflns_limit_k_max 10
_diffrn_reflns_limit_k_min -9
_diffrn_reflns_limit_l_max 17
_diffrn_reflns_limit_l_min -17
_diffrn_reflns_number 31472
_diffrn_reflns_point_group_measured_fraction_full 0.997
_diffrn_reflns_point_group_measured_fraction_max 0.995
_diffrn_reflns_theta_full 68.000
_diffrn_reflns_theta_max 70.039
_diffrn_reflns_theta_min 3.045
_diffrn_source 'microfocus sealed X-ray tube'
_diffrn_source_type 'Incoatec I\ms'
_diffrn_standards_number 0
_exptl_absorpt_coefficient_mu 2.639
_exptl_absorpt_correction_T_max 0.5225
_exptl_absorpt_correction_T_min 0.3744
_exptl_absorpt_correction_type multi-scan
_exptl_absorpt_process_details
'SADABS-2016/2 (Bruker,2016/2) was used for absorption correction. wR2(int) was 0.0908 before and 0.0691 after correction. The Ratio of minimum to maximum transmission is 0.7166. The \l/2 correction factor is Not present.'
_exptl_crystal_colour colourless
_exptl_crystal_colour_primary colourless
_exptl_crystal_density_diffrn 1.471
_exptl_crystal_description plate
_exptl_crystal_F_000 792
_exptl_crystal_size_max 0.25
_exptl_crystal_size_mid 0.06
_exptl_crystal_size_min 0.015
_refine_diff_density_max 1.095
_refine_diff_density_min -0.274
_refine_diff_density_rms 0.071
_refine_ls_abs_structure_details
;
 Flack x determined using 2782 quotients [(I+)-(I-)]/[(I+)+(I-)]
 (Parsons, Flack and Wagner, Acta Cryst. B69 (2013) 249-259).
;
_refine_ls_abs_structure_Flack 0.009(6)
_refine_ls_extinction_method none
_refine_ls_goodness_of_fit_ref 1.071
_refine_ls_hydrogen_treatment mixed
_refine_ls_matrix_type full
_refine_ls_number_parameters 465
_refine_ls_number_reflns 6529
_refine_ls_number_restraints 2
_refine_ls_restrained_S_all 1.071
_refine_ls_R_factor_all 0.0364
_refine_ls_R_factor_gt 0.0349
_refine_ls_shift/su_max 0.001
_refine_ls_shift/su_mean 0.000
_refine_ls_structure_factor_coef Fsqd
_refine_ls_weighting_details 'w=1/[\s^2^(Fo^2^)+(0.0567P)^2^+0.5079P] where P=(Fo^2^+2Fc^2^)/3'
_refine_ls_weighting_scheme calc
_refine_ls_wR_factor_gt 0.0890
_refine_ls_wR_factor_ref 0.0900
_reflns_Friedel_coverage 0.853
_reflns_Friedel_fraction_full 0.995
_reflns_Friedel_fraction_max 0.989
_reflns_number_gt 6292
_reflns_number_total 6529
_reflns_threshold_expression 'I > 2\s(I)'
_cod_data_source_file ja9b09067_si_003.cif
_cod_data_source_block boger89b
_cod_database_code 4127900
_shelx_shelxl_version_number 2016/6
_shelx_space_group_comment
;
The symmetry employed for this shelxl refinement is uniquely defined
by the following loop, which should always be used as a source of
symmetry information in preference to the above space-group names.
They are only intended as comments.
;
_shelx_estimated_absorpt_t_max 0.961
_shelx_estimated_absorpt_t_min 0.558
_olex2_refinement_description
;
1. Fixed Uiso
 At 1.2 times of:
  All C(H) groups, All C(H,H) groups, All N(H) groups
 At 1.5 times of:
  All C(H,H,H) groups
2. Restrained distances
 N3-H3
 0.88 with sigma of 0.02
3.a Ternary CH refined with riding coordinates:
 C2(H2A), C3(H3A)
3.b Secondary CH2 refined with riding coordinates:
 C4(H4A,H4B), C5(H5A,H5B), C6(H6A,H6B)
3.c Aromatic/amide H refined with riding coordinates:
 N2(H2), N5(H5), C8(H8), C9(H9), C10(H10), C16(H16), C17(H17), C18(H18),
 C20(H20), C21(H21), C22(H22), C26(H26), C27(H27), C28(H28), C29(H29), C33(H33),
  C34(H34), C36(H36), C37(H37)
3.d Idealised Me refined as rotating group:
 C14(H14A,H14B,H14C), C38(H38A,H38B,H38C)
;
_olex2_submission_special_instructions 'No special instructions were received'

loop_
_space_group_symop_operation_xyz
'x, y, z'
'-x, y+1/2, -z'

loop_
_atom_site_label
_atom_site_type_symbol
_atom_site_fract_x
_atom_site_fract_y
_atom_site_fract_z
_atom_site_U_iso_or_equiv
_atom_site_adp_type
_atom_site_occupancy
_atom_site_site_symmetry_order
_atom_site_calc_flag
_atom_site_refinement_flags_posn
Br1 Br 0.60649(3) 1.00817(5) 0.88891(3) 0.03380(13) Uani 1 1 d .
S1 S 0.25916(7) 0.44322(12) 0.46340(7) 0.0274(2) Uani 1 1 d .
O1 O 0.2869(2) 0.7335(4) 0.8436(2) 0.0328(6) Uani 1 1 d .
N1 N 0.1330(3) 0.4242(6) 1.0510(3) 0.0379(10) Uani 1 1 d .
C1 C 0.2662(3) 0.5968(5) 0.8602(3) 0.0239(8) Uani 1 1 d .
O2 O 0.54249(19) 0.8228(4) 0.66091(18) 0.0297(6) Uani 1 1 d .
N2 N 0.2064(2) 0.5571(4) 0.9176(2) 0.0280(7) Uani 1 1 d .
H2 H 0.192431 0.453536 0.921337 0.034 Uiso 1 1 calc R
C2 C 0.3092(3) 0.4484(5) 0.8202(2) 0.0234(7) Uani 1 1 d .
H2A H 0.342157 0.383538 0.873698 0.028 Uiso 1 1 calc R
O3 O 0.2237(2) 0.4804(4) 0.54600(19) 0.0346(7) Uani 1 1 d .
N3 N 0.3688(2) 0.3950(4) 0.4946(2) 0.0276(7) Uani 1 1 d D
H3 H 0.389(3) 0.358(6) 0.447(3) 0.033 Uiso 1 1 d DR
C3 C 0.3839(2) 0.4997(6) 0.7635(2) 0.0217(7) Uani 1 1 d .
H3A H 0.356947 0.588561 0.720479 0.026 Uiso 1 1 calc R
O4 O 0.2159(2) 0.3173(4) 0.4036(2) 0.0359(7) Uani 1 1 d .
N4 N 0.2358(2) 0.3440(4) 0.7694(2) 0.0251(7) Uani 1 1 d .
C4 C 0.4145(3) 0.3612(5) 0.7059(3) 0.0235(8) Uani 1 1 d .
H4A H 0.446470 0.276503 0.747930 0.028 Uiso 1 1 calc R
H4B H 0.358310 0.311323 0.668122 0.028 Uiso 1 1 calc R
O5 O 0.3078(2) 0.1001(4) 0.8154(2) 0.0301(6) Uani 1 1 d .
N5 N 0.4423(2) 0.8377(4) 0.7612(2) 0.0228(6) Uani 1 1 d .
H5 H 0.391002 0.882414 0.773449 0.027 Uiso 1 1 calc R
C5 C 0.4802(3) 0.4189(5) 0.6426(3) 0.0247(8) Uani 1 1 d .
H5A H 0.513452 0.323721 0.623070 0.030 Uiso 1 1 calc R
H5B H 0.527634 0.492656 0.677493 0.030 Uiso 1 1 calc R
O6 O 0.12886(19) 0.5363(4) 0.70035(19) 0.0309(7) Uani 1 1 d .
C6 C 0.4290(2) 0.5075(6) 0.5567(2) 0.0258(7) Uani 1 1 d .
H6A H 0.390323 0.595925 0.575575 0.031 Uiso 1 1 calc R
H6B H 0.475423 0.557090 0.523645 0.031 Uiso 1 1 calc R
C7 C 0.4673(3) 0.5687(5) 0.8305(2) 0.0212(7) Uani 1 1 d .
C8 C 0.5188(3) 0.4664(5) 0.8970(3) 0.0258(8) Uani 1 1 d .
H8 H 0.500707 0.355831 0.900013 0.031 Uiso 1 1 calc R
C9 C 0.5958(3) 0.5236(6) 0.9585(2) 0.0288(8) Uani 1 1 d .
H9 H 0.629512 0.452637 1.003499 0.035 Uiso 1 1 calc R
C10 C 0.6234(3) 0.6836(6) 0.9543(3) 0.0285(8) Uani 1 1 d .
H10 H 0.677083 0.723131 0.994915 0.034 Uiso 1 1 calc R
C11 C 0.5713(3) 0.7852(5) 0.8898(3) 0.0255(8) Uani 1 1 d .
C12 C 0.4945(3) 0.7307(5) 0.8273(2) 0.0227(7) Uani 1 1 d .
C13 C 0.4691(3) 0.8727(5) 0.6802(3) 0.0237(8) Uani 1 1 d .
C14 C 0.4009(3) 0.9724(5) 0.6131(3) 0.0290(9) Uani 1 1 d .
H14A H 0.428712 1.078492 0.604309 0.043 Uiso 1 1 calc GR
H14B H 0.343227 0.987989 0.637479 0.043 Uiso 1 1 calc GR
H14C H 0.386542 0.915560 0.553806 0.043 Uiso 1 1 calc GR
C15 C 0.1647(3) 0.6657(6) 0.9717(3) 0.0295(9) Uani 1 1 d .
C16 C 0.1597(3) 0.8305(6) 0.9601(3) 0.0351(9) Uani 1 1 d .
H16 H 0.185222 0.880939 0.912305 0.042 Uiso 1 1 calc R
C17 C 0.1161(3) 0.9246(7) 1.0198(3) 0.0439(11) Uani 1 1 d .
H17 H 0.111450 1.038952 1.011331 0.053 Uiso 1 1 calc R
C18 C 0.0797(3) 0.8525(8) 1.0911(3) 0.0479(14) Uani 1 1 d .
H18 H 0.051181 0.918082 1.131221 0.057 Uiso 1 1 calc R
C19 C 0.0849(3) 0.6857(8) 1.1037(3) 0.0424(13) Uani 1 1 d .
C20 C 0.0515(4) 0.6022(10) 1.1762(3) 0.0530(17) Uani 1 1 d .
H20 H 0.023488 0.661896 1.219076 0.064 Uiso 1 1 calc R
C21 C 0.0595(4) 0.4410(10) 1.1841(4) 0.0564(16) Uani 1 1 d .
H21 H 0.038198 0.385823 1.232959 0.068 Uiso 1 1 calc R
C22 C 0.0998(4) 0.3539(8) 1.1193(4) 0.0465(13) Uani 1 1 d .
H22 H 0.103369 0.238923 1.124636 0.056 Uiso 1 1 calc R
C23 C 0.1264(3) 0.5886(7) 1.0434(3) 0.0344(11) Uani 1 1 d .
C24 C 0.2448(3) 0.1762(5) 0.7705(3) 0.0257(8) Uani 1 1 d .
C25 C 0.1617(3) 0.1131(5) 0.7035(3) 0.0268(8) Uani 1 1 d .
C26 C 0.1371(3) -0.0442(6) 0.6793(3) 0.0342(10) Uani 1 1 d .
H26 H 0.173928 -0.133889 0.705138 0.041 Uiso 1 1 calc R
C27 C 0.0551(3) -0.0651(6) 0.6145(3) 0.0357(9) Uani 1 1 d .
H27 H 0.035377 -0.171830 0.595402 0.043 Uiso 1 1 calc R
C28 C 0.0016(3) 0.0675(7) 0.5775(3) 0.0396(11) Uani 1 1 d .
H28 H -0.053673 0.049446 0.533215 0.048 Uiso 1 1 calc R
C29 C 0.0272(3) 0.2247(6) 0.6038(3) 0.0326(9) Uani 1 1 d .
H29 H -0.009948 0.314842 0.579012 0.039 Uiso 1 1 calc R
C30 C 0.1091(3) 0.2462(5) 0.6676(3) 0.0273(8) Uani 1 1 d .
C31 C 0.1539(3) 0.3979(5) 0.7097(3) 0.0259(8) Uani 1 1 d .
C32 C 0.2562(3) 0.6268(5) 0.3996(3) 0.0260(8) Uani 1 1 d .
C33 C 0.2297(3) 0.7687(5) 0.4348(3) 0.0305(8) Uani 1 1 d .
H33 H 0.209812 0.768964 0.492605 0.037 Uiso 1 1 calc R
C34 C 0.2317(3) 0.9143(6) 0.3858(3) 0.0344(9) Uani 1 1 d .
H34 H 0.213630 1.013412 0.410526 0.041 Uiso 1 1 calc R
C35 C 0.2605(3) 0.9130(6) 0.3004(3) 0.0303(9) Uani 1 1 d .
C36 C 0.2850(3) 0.7662(6) 0.2662(3) 0.0323(9) Uani 1 1 d .
H36 H 0.303575 0.764490 0.207700 0.039 Uiso 1 1 calc R
C37 C 0.2837(3) 0.6214(6) 0.3138(3) 0.0300(9) Uani 1 1 d .
H37 H 0.300917 0.521788 0.288877 0.036 Uiso 1 1 calc R
C38 C 0.2650(3) 1.0685(6) 0.2485(3) 0.0373(10) Uani 1 1 d .
H38A H 0.214622 1.141033 0.259206 0.056 Uiso 1 1 calc GR
H38B H 0.257860 1.045078 0.182476 0.056 Uiso 1 1 calc GR
H38C H 0.325586 1.121125 0.269897 0.056 Uiso 1 1 calc GR

loop_
_atom_site_aniso_label
_atom_site_aniso_U_11
_atom_site_aniso_U_22
_atom_site_aniso_U_33
_atom_site_aniso_U_23
_atom_site_aniso_U_13
_atom_site_aniso_U_12
Br1 0.0398(2) 0.0316(2) 0.0294(2) -0.00507(19) 0.00475(15) -0.00721(19)
S1 0.0304(5) 0.0285(5) 0.0244(4) 0.0030(4) 0.0081(4) -0.0014(4)
O1 0.0347(15) 0.0287(16) 0.0384(16) -0.0007(13) 0.0158(13) 0.0017(12)
N1 0.033(2) 0.057(3) 0.0256(18) 0.0065(18) 0.0102(15) 0.0058(19)
C1 0.0252(18) 0.027(2) 0.0199(17) -0.0002(15) 0.0042(14) 0.0009(15)
O2 0.0302(14) 0.0380(16) 0.0231(12) 0.0038(12) 0.0101(11) 0.0019(12)
N2 0.0299(16) 0.034(2) 0.0222(15) 0.0015(13) 0.0093(13) 0.0035(13)
C2 0.0239(17) 0.0268(18) 0.0196(16) 0.0043(14) 0.0044(14) 0.0003(14)
O3 0.0364(14) 0.042(2) 0.0294(13) 0.0073(13) 0.0158(11) 0.0022(13)
N3 0.0345(18) 0.0309(18) 0.0190(15) -0.0023(13) 0.0091(13) 0.0005(14)
C3 0.0243(15) 0.0242(17) 0.0172(14) 0.0051(16) 0.0055(12) -0.0004(17)
O4 0.0412(17) 0.0313(17) 0.0344(16) 0.0042(13) 0.0052(13) -0.0050(13)
N4 0.0239(16) 0.0300(18) 0.0217(15) 0.0000(13) 0.0051(12) -0.0003(13)
C4 0.0262(18) 0.024(2) 0.0199(17) 0.0010(14) 0.0027(14) 0.0021(14)
O5 0.0352(15) 0.0272(15) 0.0261(14) 0.0029(12) 0.0013(12) 0.0013(12)
N5 0.0261(15) 0.0236(16) 0.0204(14) 0.0019(12) 0.0086(12) 0.0025(12)
C5 0.0249(18) 0.027(2) 0.0235(18) -0.0036(15) 0.0069(14) 0.0014(15)
O6 0.0307(14) 0.035(2) 0.0266(13) 0.0016(12) 0.0052(11) 0.0050(12)
C6 0.0312(17) 0.0265(17) 0.0220(15) 0.0008(18) 0.0106(13) 0.0006(19)
C7 0.0240(17) 0.0258(18) 0.0149(16) -0.0013(13) 0.0067(13) 0.0041(14)
C8 0.0317(19) 0.025(2) 0.0220(17) 0.0033(14) 0.0082(15) 0.0040(14)
C9 0.0329(18) 0.035(2) 0.0182(15) 0.0026(17) 0.0048(13) 0.0080(19)
C10 0.029(2) 0.037(2) 0.0190(18) -0.0033(16) 0.0017(15) -0.0004(16)
C11 0.032(2) 0.024(2) 0.0227(17) -0.0015(15) 0.0101(15) 0.0001(15)
C12 0.0275(18) 0.0256(19) 0.0167(16) 0.0005(14) 0.0089(14) 0.0043(14)
C13 0.031(2) 0.0199(18) 0.0215(17) 0.0021(14) 0.0071(15) -0.0050(15)
C14 0.037(2) 0.027(3) 0.0233(17) 0.0028(15) 0.0073(16) 0.0044(15)
C15 0.0223(18) 0.044(3) 0.0215(18) -0.0031(17) 0.0031(15) 0.0048(17)
C16 0.030(2) 0.048(3) 0.0269(19) -0.0045(19) 0.0037(16) 0.0071(19)
C17 0.036(2) 0.055(3) 0.040(2) -0.010(2) 0.0049(19) 0.010(2)
C18 0.033(2) 0.078(4) 0.034(2) -0.019(2) 0.0094(19) 0.009(2)
C19 0.027(2) 0.076(4) 0.024(2) -0.014(2) 0.0051(17) 0.005(2)
C20 0.036(3) 0.101(6) 0.025(2) -0.011(3) 0.015(2) 0.001(3)
C21 0.047(3) 0.096(5) 0.030(3) 0.006(3) 0.017(2) -0.002(3)
C22 0.038(3) 0.071(4) 0.033(2) 0.007(2) 0.012(2) 0.004(2)
C23 0.0208(19) 0.063(3) 0.0193(19) -0.002(2) 0.0035(16) 0.005(2)
C24 0.0250(19) 0.032(2) 0.0209(18) 0.0003(15) 0.0075(15) -0.0043(16)
C25 0.028(2) 0.034(2) 0.0199(18) 0.0029(16) 0.0076(15) -0.0035(16)
C26 0.037(2) 0.041(3) 0.0258(19) 0.0055(17) 0.0089(17) -0.0061(18)
C27 0.040(2) 0.042(2) 0.027(2) -0.0041(19) 0.0087(17) -0.013(2)
C28 0.032(2) 0.064(3) 0.0233(19) -0.0001(19) 0.0048(17) -0.013(2)
C29 0.029(2) 0.045(3) 0.0240(19) 0.0050(17) 0.0050(16) -0.0025(18)
C30 0.0242(18) 0.037(2) 0.0220(18) 0.0037(16) 0.0085(14) -0.0023(16)
C31 0.0260(18) 0.036(2) 0.0180(17) 0.0054(15) 0.0086(14) 0.0014(16)
C32 0.0266(19) 0.026(2) 0.0247(19) 0.0032(16) 0.0031(15) -0.0013(15)
C33 0.037(2) 0.027(2) 0.028(2) 0.0009(17) 0.0082(17) -0.0021(17)
C34 0.040(2) 0.029(2) 0.034(2) -0.0009(18) 0.0070(18) 0.0010(18)
C35 0.0247(19) 0.037(2) 0.028(2) 0.0034(17) -0.0004(15) -0.0041(16)
C36 0.035(2) 0.038(2) 0.0252(19) 0.0033(17) 0.0072(16) -0.0005(18)
C37 0.035(2) 0.033(2) 0.0235(19) 0.0004(16) 0.0073(16) 0.0040(17)
C38 0.038(2) 0.040(2) 0.033(2) 0.0060(18) 0.0029(19) -0.0020(18)

loop_
_atom_type_symbol
_atom_type_description
_atom_type_scat_dispersion_real
_atom_type_scat_dispersion_imag
_atom_type_scat_source
C C 0.0181 0.0091 'International Tables Vol C Tables 4.2.6.8 and 6.1.1.4'
H H 0.0000 0.0000 'International Tables Vol C Tables 4.2.6.8 and 6.1.1.4'
Br Br -0.6763 1.2805 'International Tables Vol C Tables 4.2.6.8 and 6.1.1.4'
N N 0.0311 0.0180 'International Tables Vol C Tables 4.2.6.8 and 6.1.1.4'
O O 0.0492 0.0322 'International Tables Vol C Tables 4.2.6.8 and 6.1.1.4'
S S 0.3331 0.5567 'International Tables Vol C Tables 4.2.6.8 and 6.1.1.4'

loop_
_geom_angle_atom_site_label_1
_geom_angle_atom_site_label_2
_geom_angle_atom_site_label_3
_geom_angle
O3 S1 N3 107.22(17)
O3 S1 C32 106.92(19)
N3 S1 C32 106.55(19)
O4 S1 O3 119.45(19)
O4 S1 N3 107.19(19)
O4 S1 C32 108.85(19)
C22 N1 C23 117.8(5)
O1 C1 N2 124.4(4)
O1 C1 C2 121.9(3)
N2 C1 C2 113.6(3)
C1 N2 C15 126.3(4)
C1 C2 C3 111.5(3)
N4 C2 C1 110.6(3)
N4 C2 C3 113.6(3)
C6 N3 S1 117.6(3)
C4 C3 C2 113.6(3)
C7 C3 C2 107.7(3)
C7 C3 C4 111.0(3)
C24 N4 C2 121.2(3)
C24 N4 C31 112.7(3)
C31 N4 C2 125.8(3)
C5 C4 C3 112.6(3)
C13 N5 C12 122.2(3)
C4 C5 C6 113.0(3)
N3 C6 C5 111.0(4)
C8 C7 C3 119.3(4)
C12 C7 C3 122.0(3)
C12 C7 C8 118.7(4)
C9 C8 C7 121.2(4)
C10 C9 C8 120.0(4)
C9 C10 C11 118.6(4)
C10 C11 Br1 118.2(3)
C10 C11 C12 122.4(4)
C12 C11 Br1 119.4(3)
C7 C12 N5 119.7(3)
C11 C12 N5 121.3(4)
C11 C12 C7 119.0(3)
O2 C13 N5 122.5(4)
O2 C13 C14 121.7(3)
N5 C13 C14 115.8(3)
N2 C15 C23 113.9(4)
C16 C15 N2 125.3(4)
C16 C15 C23 120.9(4)
C15 C16 C17 119.1(5)
C18 C17 C16 121.1(5)
C19 C18 C17 120.2(5)
C18 C19 C20 124.0(5)
C18 C19 C23 119.7(5)
C23 C19 C20 116.3(6)
C21 C20 C19 120.5(5)
C20 C21 C22 119.1(6)
N1 C22 C21 123.3(6)
N1 C23 C15 118.1(4)
N1 C23 C19 122.9(5)
C19 C23 C15 119.0(5)
N4 C24 C25 105.8(3)
O5 C24 N4 125.9(4)
O5 C24 C25 128.3(4)
C26 C25 C24 129.4(4)
C26 C25 C30 123.1(4)
C30 C25 C24 107.4(4)
C25 C26 C27 116.4(4)
C28 C27 C26 121.2(4)
C29 C28 C27 121.4(4)
C28 C29 C30 117.6(4)
C25 C30 C29 120.3(4)
C25 C30 C31 109.5(3)
C29 C30 C31 130.2(4)
N4 C31 C30 104.5(3)
O6 C31 N4 125.0(4)
O6 C31 C30 130.5(4)
C33 C32 S1 120.5(3)
C33 C32 C37 121.4(4)
C37 C32 S1 118.1(3)
C32 C33 C34 120.1(4)
C35 C34 C33 119.7(4)
C34 C35 C38 120.2(4)
C36 C35 C34 118.4(4)
C36 C35 C38 121.4(4)
C35 C36 C37 122.6(4)
C36 C37 C32 117.7(4)

loop_
_geom_bond_atom_site_label_1
_geom_bond_atom_site_label_2
_geom_bond_distance
Br1 C11 1.905(4)
S1 O3 1.440(3)
S1 N3 1.625(4)
S1 O4 1.430(3)
S1 C32 1.776(4)
O1 C1 1.201(5)
N1 C22 1.327(7)
N1 C23 1.359(6)
C1 N2 1.360(5)
C1 C2 1.538(5)
O2 C13 1.224(5)
N2 C15 1.406(5)
C2 C3 1.546(5)
C2 N4 1.465(5)
N3 C6 1.474(5)
C3 C4 1.535(6)
C3 C7 1.528(5)
N4 C24 1.387(6)
N4 C31 1.416(5)
C4 C5 1.530(5)
O5 C24 1.203(5)
N5 C12 1.425(5)
N5 C13 1.355(5)
C5 C6 1.531(5)
O6 C31 1.195(6)
C7 C8 1.401(5)
C7 C12 1.394(6)
C8 C9 1.388(6)
C9 C10 1.381(7)
C10 C11 1.385(6)
C11 C12 1.385(6)
C13 C14 1.509(5)
C15 C16 1.368(7)
C15 C23 1.431(6)
C16 C17 1.407(6)
C17 C18 1.395(8)
C18 C19 1.385(9)
C19 C20 1.429(8)
C19 C23 1.411(7)
C20 C21 1.334(9)
C21 C22 1.406(9)
C24 C25 1.507(6)
C25 C26 1.372(7)
C25 C30 1.384(6)
C26 C27 1.396(6)
C27 C28 1.392(7)
C28 C29 1.382(7)
C29 C30 1.388(6)
C30 C31 1.490(6)
C32 C33 1.362(6)
C32 C37 1.396(6)
C33 C34 1.402(6)
C34 C35 1.399(6)
C35 C36 1.381(7)
C35 C38 1.498(6)
C36 C37 1.385(6)
